data_2234932
loop_
_publ_author_name
'Najafi, Ezzatollah'
'Amini, Mostafa M.'
'Ng, Seik Weng'

_publ_section_title
;
 4-(Dimethylamino)pyridinium
 tetrachlorido(pyridine-2-carboxylato-\k^2^<i>N</i>,<i>O</i>)stannate(IV)
;
_journal_coeditor_code BT5909
_journal_issue 6
_journal_name_full 'Acta Crystallographica Section E'
_journal_page_first m744
_journal_paper_doi 10.1107/S160053681201968X
_journal_volume 68
_journal_year 2012
_chemical_formula_iupac '(C7 H11 N2) [Sn Cl4 (C6 H4 N O2)]'
_chemical_formula_moiety 'C7 H11 N2 +, C6 H4 Cl4 N O2 Sn -'
_chemical_formula_sum 'C13 H15 Cl4 N3 O2 Sn'
_chemical_formula_weight 505.77
_chemical_name_systematic
;
4-(Dimethylamino)pyridinium
tetrachlorido(pyridine-2-carboxylato-\k^2^<i>N</i>,<i>O</i>)stannate(IV)
;
_space_group_IT_number 2
_symmetry_cell_setting triclinic
_symmetry_space_group_name_Hall '-P 1'
_symmetry_space_group_name_H-M 'P -1'
_atom_sites_solution_hydrogens geom
_atom_sites_solution_primary direct
_atom_sites_solution_secondary difmap
_audit_creation_method SHELXL-97
_cell_angle_alpha 69.485(4)
_cell_angle_beta 83.159(3)
_cell_angle_gamma 67.900(3)
_cell_formula_units_Z 2
_cell_length_a 7.6658(2)
_cell_length_b 9.8948(4)
_cell_length_c 13.5722(6)
_cell_measurement_reflns_used 8614
_cell_measurement_temperature 100(2)
_cell_measurement_theta_max 27.5015
_cell_measurement_theta_min 2.3506
_cell_volume 893.25(7)
_computing_cell_refinement 'CrysAlis PRO (Agilent, 2012)'
_computing_data_collection 'CrysAlis PRO (Agilent, 2012)'
_computing_data_reduction 'CrysAlis PRO (Agilent, 2012)'
_computing_molecular_graphics 'X-SEED (Barbour, 2001)'
_computing_publication_material 'publCIF (Westrip, 2010)'
_computing_structure_refinement 'SHELXL97 (Sheldrick, 2008)'
_computing_structure_solution 'SHELXS97 (Sheldrick, 2008)'
_diffrn_ambient_temperature 100(2)
_diffrn_detector_area_resol_mean 10.4041
_diffrn_measured_fraction_theta_full 0.999
_diffrn_measured_fraction_theta_max 0.999
_diffrn_measurement_device_type 'Agilent SuperNova Dual diffractometer with an Atlas detector'
_diffrn_measurement_method '\w scan'
_diffrn_radiation_monochromator Mirror
_diffrn_radiation_source 'SuperNova (Mo) X-ray Source'
_diffrn_radiation_type MoK\a
_diffrn_radiation_wavelength 0.71073
_diffrn_reflns_av_R_equivalents 0.0294
_diffrn_reflns_av_sigmaI/netI 0.0306
_diffrn_reflns_limit_h_max 9
_diffrn_reflns_limit_h_min -9
_diffrn_reflns_limit_k_max 12
_diffrn_reflns_limit_k_min -12
_diffrn_reflns_limit_l_max 17
_diffrn_reflns_limit_l_min -17
_diffrn_reflns_number 12966
_diffrn_reflns_theta_full 27.56
_diffrn_reflns_theta_max 27.56
_diffrn_reflns_theta_min 2.36
_diffrn_standards_decay_% 0
_diffrn_standards_interval_count 0
_diffrn_standards_interval_time 0
_diffrn_standards_number 0
_exptl_absorpt_coefficient_mu 2.039
_exptl_absorpt_correction_T_max 0.6859
_exptl_absorpt_correction_T_min 0.5799
_exptl_absorpt_correction_type multi-scan
_exptl_absorpt_process_details '(CrysAlis PRO; Agilent, 2012)'
_exptl_crystal_colour colorless
_exptl_crystal_density_diffrn 1.880
_exptl_crystal_density_method 'not measured'
_exptl_crystal_description prism
_exptl_crystal_F_000 496
_exptl_crystal_size_max 0.30
_exptl_crystal_size_mid 0.25
_exptl_crystal_size_min 0.20
_refine_diff_density_max 0.614
_refine_diff_density_min -0.409
_refine_ls_extinction_method none
_refine_ls_goodness_of_fit_ref 1.017
_refine_ls_hydrogen_treatment mixed
_refine_ls_matrix_type full
_refine_ls_number_parameters 214
_refine_ls_number_reflns 4109
_refine_ls_number_restraints 1
_refine_ls_restrained_S_all 1.017
_refine_ls_R_factor_all 0.0242
_refine_ls_R_factor_gt 0.0203
_refine_ls_shift/su_max 0.002
_refine_ls_shift/su_mean 0.000
_refine_ls_structure_factor_coef Fsqd
_refine_ls_weighting_details 'calc w=1/[\s^2^(Fo^2^)+(0.0217P)^2^+0.1127P] where P=(Fo^2^+2Fc^2^)/3'
_refine_ls_weighting_scheme calc
_refine_ls_wR_factor_gt 0.0462
_refine_ls_wR_factor_ref 0.0485
_reflns_number_gt 3744
_reflns_number_total 4109
_reflns_threshold_expression I>2\s(I)
_cod_data_source_file bt5909.cif
_cod_data_source_block I
_cod_original_cell_volume 893.25(6)
_cod_database_code 2234932
_cod_database_fobs_code 2234932

loop_
_symmetry_equiv_pos_as_xyz
'x, y, z'
'-x, -y, -z'

loop_
_atom_site_type_symbol
_atom_site_label
_atom_site_fract_x
_atom_site_fract_y
_atom_site_fract_z
_atom_site_U_iso_or_equiv
_atom_site_adp_type
_atom_site_calc_flag
_atom_site_refinement_flags
_atom_site_occupancy
_atom_site_symmetry_multiplicity
Sn Sn1 0.471694(16) 0.931155(14) 0.787934(10) 0.01225(5) Uani d . 1 1
Cl Cl1 0.41910(7) 1.16043(5) 0.82535(4) 0.01887(11) Uani d . 1 1
Cl Cl2 0.63070(7) 0.97801(6) 0.62519(4) 0.01884(11) Uani d . 1 1
Cl Cl3 0.76267(6) 0.79583(6) 0.88640(4) 0.01957(11) Uani d . 1 1
Cl Cl4 0.16639(6) 1.04910(5) 0.70014(4) 0.01687(10) Uani d . 1 1
O O1 0.48413(18) 0.72139(15) 0.77597(11) 0.0164(3) Uani d . 1 1
O O2 0.3917(2) 0.51987(16) 0.84279(12) 0.0231(3) Uani d . 1 1
N N1 0.3269(2) 0.83176(18) 0.93069(12) 0.0137(3) Uani d . 1 1
N N2 0.6230(2) 0.5870(2) 0.61853(14) 0.0184(4) Uani d D 1 1
H H2 0.574(3) 0.630(3) 0.6665(15) 0.038(7) Uiso d D 1 1
N N3 0.8688(2) 0.35910(18) 0.40725(13) 0.0153(3) Uani d . 1 1
C C1 0.3977(3) 0.6389(2) 0.84580(16) 0.0159(4) Uani d . 1 1
C C2 0.3057(3) 0.7014(2) 0.93305(15) 0.0155(4) Uani d . 1 1
C C3 0.2055(3) 0.6298(2) 1.01141(17) 0.0217(5) Uani d . 1 1
H H3 0.1910 0.5382 1.0122 0.026 Uiso calc R 1 1
C C4 0.1268(3) 0.6952(3) 1.08887(17) 0.0270(5) Uani d . 1 1
H H4 0.0545 0.6500 1.1428 0.032 Uiso calc R 1 1
C C5 0.1535(3) 0.8254(3) 1.08742(16) 0.0235(5) Uani d . 1 1
H H5 0.1024 0.8694 1.1412 0.028 Uiso calc R 1 1
C C6 0.2552(3) 0.8922(2) 1.00731(15) 0.0178(4) Uani d . 1 1
H H6 0.2744 0.9819 1.0066 0.021 Uiso calc R 1 1
C C7 0.6389(3) 0.4385(2) 0.64189(16) 0.0176(4) Uani d . 1 1
H H7 0.5927 0.3883 0.7070 0.021 Uiso calc R 1 1
C C8 0.7198(2) 0.3592(2) 0.57414(15) 0.0153(4) Uani d . 1 1
H H8 0.7304 0.2546 0.5922 0.018 Uiso calc R 1 1
C C9 0.7888(2) 0.4335(2) 0.47584(15) 0.0137(4) Uani d . 1 1
C C10 0.7676(3) 0.5896(2) 0.45468(16) 0.0159(4) Uani d . 1 1
H H10 0.8102 0.6444 0.3900 0.019 Uiso calc R 1 1
C C11 0.6865(3) 0.6614(2) 0.52659(17) 0.0183(4) Uani d . 1 1
H H11 0.6745 0.7657 0.5117 0.022 Uiso calc R 1 1
C C12 0.8845(3) 0.1993(2) 0.42939(17) 0.0213(5) Uani d . 1 1
H H12A 0.9601 0.1329 0.4937 0.032 Uiso calc R 1 1
H H12B 0.9454 0.1647 0.3704 0.032 Uiso calc R 1 1
H H12C 0.7585 0.1933 0.4390 0.032 Uiso calc R 1 1
C C13 0.9392(3) 0.4362(2) 0.30663(16) 0.0201(4) Uani d . 1 1
H H13A 1.0157 0.4893 0.3186 0.030 Uiso calc R 1 1
H H13B 0.8327 0.5118 0.2599 0.030 Uiso calc R 1 1
H H13C 1.0164 0.3592 0.2741 0.030 Uiso calc R 1 1

loop_
_atom_site_aniso_label
_atom_site_aniso_U_11
_atom_site_aniso_U_22
_atom_site_aniso_U_33
_atom_site_aniso_U_12
_atom_site_aniso_U_13
_atom_site_aniso_U_23
Sn1 0.01423(8) 0.01017(8) 0.01266(8) -0.00471(5) 0.00094(5) -0.00403(5)
Cl1 0.0237(2) 0.0125(2) 0.0218(3) -0.00547(19) -0.00284(19) -0.0074(2)
Cl2 0.0212(2) 0.0168(2) 0.0171(3) -0.00816(19) 0.00602(18) -0.00436(19)
Cl3 0.0165(2) 0.0175(2) 0.0221(3) -0.00282(19) -0.00390(18) -0.0058(2)
Cl4 0.0166(2) 0.0169(2) 0.0167(2) -0.00586(19) -0.00196(17) -0.00459(19)
O1 0.0222(7) 0.0122(7) 0.0173(7) -0.0088(6) 0.0041(5) -0.0062(6)
O2 0.0294(8) 0.0166(8) 0.0270(9) -0.0130(6) 0.0004(6) -0.0063(6)
N1 0.0137(8) 0.0129(8) 0.0121(8) -0.0034(6) -0.0013(6) -0.0025(7)
N2 0.0170(8) 0.0200(9) 0.0193(9) -0.0035(7) -0.0013(7) -0.0105(8)
N3 0.0178(8) 0.0118(8) 0.0167(9) -0.0054(7) 0.0020(6) -0.0054(7)
C1 0.0149(9) 0.0134(10) 0.0178(10) -0.0052(8) -0.0041(7) -0.0019(8)
C2 0.0136(9) 0.0131(10) 0.0156(10) -0.0032(8) -0.0040(7) -0.0001(8)
C3 0.0189(10) 0.0203(11) 0.0214(11) -0.0093(8) -0.0026(8) 0.0020(9)
C4 0.0186(10) 0.0331(13) 0.0181(12) -0.0088(9) 0.0027(8) 0.0032(10)
C5 0.0190(10) 0.0286(12) 0.0143(11) -0.0009(9) -0.0011(8) -0.0050(9)
C6 0.0168(10) 0.0197(11) 0.0133(10) -0.0028(8) -0.0017(7) -0.0047(8)
C7 0.0144(9) 0.0201(11) 0.0168(10) -0.0071(8) -0.0009(7) -0.0031(8)
C8 0.0138(9) 0.0125(10) 0.0177(10) -0.0052(8) -0.0010(7) -0.0018(8)
C9 0.0105(9) 0.0130(10) 0.0165(10) -0.0035(7) -0.0027(7) -0.0036(8)
C10 0.0174(9) 0.0120(10) 0.0179(10) -0.0060(8) -0.0029(7) -0.0027(8)
C11 0.0177(10) 0.0120(10) 0.0244(11) -0.0036(8) -0.0062(8) -0.0048(8)
C12 0.0227(10) 0.0138(10) 0.0289(12) -0.0058(8) 0.0011(9) -0.0099(9)
C13 0.0208(10) 0.0208(11) 0.0170(11) -0.0067(9) 0.0030(8) -0.0059(9)

loop_
_atom_type_symbol
_atom_type_description
_atom_type_scat_dispersion_real
_atom_type_scat_dispersion_imag
_atom_type_scat_source
C C 0.0033 0.0016 'International Tables Vol C Tables 4.2.6.8 and 6.1.1.4'
H H 0.0000 0.0000 'International Tables Vol C Tables 4.2.6.8 and 6.1.1.4'
N N 0.0061 0.0033 'International Tables Vol C Tables 4.2.6.8 and 6.1.1.4'
O O 0.0106 0.0060 'International Tables Vol C Tables 4.2.6.8 and 6.1.1.4'
Cl Cl 0.1484 0.1585 'International Tables Vol C Tables 4.2.6.8 and 6.1.1.4'
Sn Sn -0.6537 1.4246 'International Tables Vol C Tables 4.2.6.8 and 6.1.1.4'

loop_
_geom_angle_atom_site_label_1
_geom_angle_atom_site_label_2
_geom_angle_atom_site_label_3
_geom_angle
O1 Sn1 N1 75.84(6)
O1 Sn1 Cl1 169.89(4)
N1 Sn1 Cl1 94.27(4)
O1 Sn1 Cl2 88.75(4)
N1 Sn1 Cl2 164.57(4)
Cl1 Sn1 Cl2 101.090(18)
O1 Sn1 Cl3 89.31(4)
N1 Sn1 Cl3 88.57(4)
Cl1 Sn1 Cl3 92.581(18)
Cl2 Sn1 Cl3 92.190(18)
O1 Sn1 Cl4 87.20(4)
N1 Sn1 Cl4 86.38(4)
Cl1 Sn1 Cl4 90.124(17)
Cl2 Sn1 Cl4 92.055(17)
Cl3 Sn1 Cl4 174.439(17)
C1 O1 Sn1 119.22(12)
C6 N1 C2 120.02(17)
C6 N1 Sn1 126.65(14)
C2 N1 Sn1 113.24(12)
C11 N2 C7 120.66(18)
C11 N2 H2 122.3(18)
C7 N2 H2 117.0(18)
C9 N3 C12 120.98(17)
C9 N3 C13 121.09(17)
C12 N3 C13 117.91(16)
O2 C1 O1 123.64(18)
O2 C1 C2 121.19(18)
O1 C1 C2 115.16(17)
N1 C2 C3 121.61(19)
N1 C2 C1 116.16(17)
C3 C2 C1 122.22(19)
C2 C3 C4 118.2(2)
C2 C3 H3 120.9
C4 C3 H3 120.9
C5 C4 C3 119.8(2)
C5 C4 H4 120.1
C3 C4 H4 120.1
C4 C5 C6 119.6(2)
C4 C5 H5 120.2
C6 C5 H5 120.2
N1 C6 C5 120.7(2)
N1 C6 H6 119.6
C5 C6 H6 119.6
N2 C7 C8 121.32(19)
N2 C7 H7 119.3
C8 C7 H7 119.3
C7 C8 C9 119.91(19)
C7 C8 H8 120.0
C9 C8 H8 120.0
N3 C9 C10 121.88(18)
N3 C9 C8 121.49(18)
C10 C9 C8 116.63(18)
C11 C10 C9 120.29(19)
C11 C10 H10 119.9
C9 C10 H10 119.9
N2 C11 C10 121.18(19)
N2 C11 H11 119.4
C10 C11 H11 119.4
N3 C12 H12A 109.5
N3 C12 H12B 109.5
H12A C12 H12B 109.5
N3 C12 H12C 109.5
H12A C12 H12C 109.5
H12B C12 H12C 109.5
N3 C13 H13A 109.5
N3 C13 H13B 109.5
H13A C13 H13B 109.5
N3 C13 H13C 109.5
H13A C13 H13C 109.5
H13B C13 H13C 109.5

loop_
_geom_bond_atom_site_label_1
_geom_bond_atom_site_label_2
_geom_bond_distance
Sn1 O1 2.1041(13)
Sn1 N1 2.2194(16)
Sn1 Cl1 2.3743(5)
Sn1 Cl2 2.3761(5)
Sn1 Cl3 2.4006(5)
Sn1 Cl4 2.4277(5)
O1 C1 1.311(2)
O2 C1 1.210(2)
N1 C6 1.339(2)
N1 C2 1.348(3)
N2 C11 1.348(3)
N2 C7 1.350(3)
N2 H2 0.874(10)
N3 C9 1.338(2)
N3 C12 1.462(3)
N3 C13 1.464(2)
C1 C2 1.506(3)
C2 C3 1.382(3)
C3 C4 1.386(3)
C3 H3 0.9500
C4 C5 1.372(3)
C4 H4 0.9500
C5 C6 1.381(3)
C5 H5 0.9500
C6 H6 0.9500
C7 C8 1.359(3)
C7 H7 0.9500
C8 C9 1.427(3)
C8 H8 0.9500
C9 C10 1.416(3)
C10 C11 1.361(3)
C10 H10 0.9500
C11 H11 0.9500
C12 H12A 0.9800
C12 H12B 0.9800
C12 H12C 0.9800
C13 H13A 0.9800
C13 H13B 0.9800
C13 H13C 0.9800

loop_
_geom_hbond_atom_site_label_D
_geom_hbond_atom_site_label_H
_geom_hbond_atom_site_label_A
_geom_hbond_distance_DH
_geom_hbond_distance_HA
_geom_hbond_distance_DA
_geom_hbond_angle_DHA
N2 H2 O1 0.870(10) 1.930(10) 2.802(2) 176(2)

loop_
_geom_torsion_atom_site_label_1
_geom_torsion_atom_site_label_2
_geom_torsion_atom_site_label_3
_geom_torsion_atom_site_label_4
_geom_torsion
N1 Sn1 O1 C1 4.83(13)
Cl1 Sn1 O1 C1 -7.3(3)
Cl2 Sn1 O1 C1 -174.26(13)
Cl3 Sn1 O1 C1 93.53(13)
Cl4 Sn1 O1 C1 -82.14(13)
O1 Sn1 N1 C6 178.01(16)
Cl1 Sn1 N1 C6 -4.12(15)
Cl2 Sn1 N1 C6 -178.59(11)
Cl3 Sn1 N1 C6 88.36(15)
Cl4 Sn1 N1 C6 -93.97(15)
O1 Sn1 N1 C2 -5.40(12)
Cl1 Sn1 N1 C2 172.47(12)
Cl2 Sn1 N1 C2 -2.0(2)
Cl3 Sn1 N1 C2 -95.05(12)
Cl4 Sn1 N1 C2 82.62(12)
Sn1 O1 C1 O2 177.24(15)
Sn1 O1 C1 C2 -3.5(2)
C6 N1 C2 C3 2.2(3)
Sn1 N1 C2 C3 -174.69(14)
C6 N1 C2 C1 -177.72(16)
Sn1 N1 C2 C1 5.44(19)
O2 C1 C2 N1 177.67(17)
O1 C1 C2 N1 -1.6(2)
O2 C1 C2 C3 -2.2(3)
O1 C1 C2 C3 178.52(17)
N1 C2 C3 C4 -0.3(3)
C1 C2 C3 C4 179.61(17)
C2 C3 C4 C5 -1.5(3)
C3 C4 C5 C6 1.5(3)
C2 N1 C6 C5 -2.2(3)
Sn1 N1 C6 C5 174.16(13)
C4 C5 C6 N1 0.4(3)
C11 N2 C7 C8 0.3(3)
N2 C7 C8 C9 -0.4(3)
C12 N3 C9 C10 -178.27(17)
C13 N3 C9 C10 0.2(3)
C12 N3 C9 C8 1.5(3)
C13 N3 C9 C8 -179.96(16)
C7 C8 C9 N3 -179.87(17)
C7 C8 C9 C10 -0.1(3)
N3 C9 C10 C11 -179.60(17)
C8 C9 C10 C11 0.6(3)
C7 N2 C11 C10 0.3(3)
C9 C10 C11 N2 -0.7(3)
